data_1525647
loop_
_publ_author_name
'Belik, A.A.'
'Pokholok, K.V.'
'Khasanov, S.S.'
'Malakho, A.P.'
'Lazoryak, B.I.'

_publ_section_title
;
 Synthesis and structure of phosphates M3 R4 (P O4)6 (M = Cu, Co; R = Fe,
 Cr, Ga, In) and their interaction with hydrogen
;
_journal_name_full 'Zhurnal Neorganicheskoi Khimii'
_journal_page_first 1633
_journal_page_last 1648
_journal_volume 45
_journal_year 2000
_chemical_formula_sum 'Cr4 Cu3 O24 P6'
_chemical_name_systematic 'Cu3 Cr4 (P O4)6'
_space_group_IT_number 2
_symmetry_space_group_name_Hall '-P 1'
_symmetry_space_group_name_H-M 'P -1'
_cell_angle_alpha 107.202
_cell_angle_beta 100.916
_cell_angle_gamma 106.408
_cell_formula_units_Z 1
_cell_length_a 7.8313
_cell_length_b 9.2645
_cell_length_c 6.2185
_cell_volume 394.677
_citation_journal_id_ASTM ZNOKAQ
_cod_data_source_file Belik_ZNOKAQ_2000_839.cif
_cod_data_source_block Cr4Cu3O24P6
_cod_original_cell_volume 394.6767
_cod_database_code 1525647

loop_
_symmetry_equiv_pos_as_xyz
x,y,z
-x,-y,-z

loop_
_atom_site_label
_atom_site_type_symbol
_atom_site_fract_x
_atom_site_fract_y
_atom_site_fract_z
_atom_site_occupancy
_atom_site_U_iso_or_equiv
Cu1 Cu+2 0 0 0 1 0.0
P1 P+5 0.603 0.8398 0.094 1 0.0
O1 O-2 0.028 0.226 0.277 1 0.0
P3 P+5 0.142 0.7633 0.221 1 0.0
O12 O-2 -0.061 0.693 0.207 1 0.0
O9 O-2 0.814 0.345 0.01 1 0.0
Cr2 Cr+3 0.7128 0.522 0.0499 1 0.0
O5 O-2 0.26 0.769 0.478 1 0.0
O7 O-2 0.803 -0.074 0.133 1 0.0
O3 O-2 0.3 0.475 0.257 1 0.0
P2 P+5 0.2438 0.3716 0.401 1 0.0
O8 O-2 0.523 0.17 0.129 1 0.0
Cu2 Cu+2 0.8124 0.2937 0.2795 1 0.0
O10 O-2 0.752 0.51 0.372 1 0.0
O4 O-2 0.373 0.27 0.452 1 0.0
O2 O-2 0.555 -0.073 0.32 1 0.0
O11 O-2 0.197 -0.065 0.221 1 0.0
Cr1 Cr+3 0.4583 0.1118 0.3865 1 0.0
O6 O-2 0.568 0.655 0.08 1 0.0
